data_4113153
loop_
_publ_author_name
'Klas K\"allstr\"om'
'Christian Hedberg'
'Peter Brandt'
'Annette Bayer'
'Pher G. Andersson'

_publ_section_title
;
 Rationally Designed Ligands for Asymmetric Iridium-Catalyzed
 Hydrogenation of Olefins
;
_journal_name_full 'Journal of the American Chemical Society'
_journal_page_first 14308
_journal_page_last 14309
_journal_paper_doi 10.1021/ja0464241
_journal_volume 126
_journal_year 2004
_chemical_formula_sum 'C24 H26 N2 O3'
_chemical_formula_weight 390.47
_chemical_name_systematic
; 
 ? 
;
_space_group_IT_number 19
_symmetry_cell_setting orthorhombic
_symmetry_space_group_name_Hall 'P 2ac 2ab'
_symmetry_space_group_name_H-M 'P 21 21 21'
_atom_sites_solution_hydrogens geom
_atom_sites_solution_primary direct
_atom_sites_solution_secondary difmap
_audit_creation_method SHELXL-97
_cell_angle_alpha 90.00
_cell_angle_beta 90.00
_cell_angle_gamma 90.00
_cell_formula_units_Z 8
_cell_length_a 12.932(2)
_cell_length_b 17.383(2)
_cell_length_c 19.398(2)
_cell_measurement_reflns_used 25
_cell_measurement_temperature 298(2)
_cell_measurement_theta_max 16
_cell_measurement_theta_min 12
_cell_volume 4360.6(10)
_computing_cell_refinement 'CELDIM in CAD4-PC Software '
_computing_data_collection 'CAD4-PC Software (Enraf-Nonius, 1992)'
_computing_data_reduction 'XCAD4 (McArdle & Higgins, 1995)'
_computing_molecular_graphics 'ORTEX (McArdle, 1995)'
_computing_publication_material 'OSCAIL (McArdle, 1993)'
_computing_structure_refinement 'SHELXL97 (Sheldrick, 1997)'
_computing_structure_solution 'SHELXS97 (Sheldrick, 1997)'
_diffrn_ambient_temperature 298(2)
_diffrn_measured_fraction_theta_full 1.000
_diffrn_measured_fraction_theta_max 1.000
_diffrn_measurement_device_type 'Enraf-Nonius CAD4'
_diffrn_measurement_method \w--2\q
_diffrn_radiation_monochromator graphite
_diffrn_radiation_source 'fine-focus sealed tube'
_diffrn_radiation_type MoK\a
_diffrn_radiation_wavelength 0.71069
_diffrn_reflns_av_R_equivalents 0.0114
_diffrn_reflns_av_sigmaI/netI 0.0649
_diffrn_reflns_limit_h_max 12
_diffrn_reflns_limit_h_min 0
_diffrn_reflns_limit_k_max 16
_diffrn_reflns_limit_k_min 0
_diffrn_reflns_limit_l_max 18
_diffrn_reflns_limit_l_min -18
_diffrn_reflns_number 4551
_diffrn_reflns_theta_full 19.97
_diffrn_reflns_theta_max 19.97
_diffrn_reflns_theta_min 1.57
_diffrn_standards_decay_% 2
_diffrn_standards_interval_time 120
_diffrn_standards_number 3
_exptl_absorpt_coefficient_mu 0.079
_exptl_absorpt_correction_T_max 0.9768
_exptl_absorpt_correction_T_min 0.9543
_exptl_absorpt_correction_type none
_exptl_crystal_colour colourless
_exptl_crystal_density_diffrn 1.190
_exptl_crystal_description block
_exptl_crystal_F_000 1664
_exptl_crystal_size_max 0.60
_exptl_crystal_size_mid 0.40
_exptl_crystal_size_min 0.30
_refine_diff_density_max 0.122
_refine_diff_density_min -0.126
_refine_diff_density_rms 0.028
_refine_ls_abs_structure_details 'Flack H D (1983), Acta Cryst. A39, 876-881'
_refine_ls_abs_structure_Flack -3.3(16)
_refine_ls_extinction_coef 0.0021(3)
_refine_ls_extinction_expression Fc^*^=kFc[1+0.001xFc^2^\l^3^/sin(2\q)]^-1/4^
_refine_ls_extinction_method SHELXL
_refine_ls_goodness_of_fit_ref 0.989
_refine_ls_hydrogen_treatment constr
_refine_ls_matrix_type full
_refine_ls_number_parameters 530
_refine_ls_number_reflns 4051
_refine_ls_number_restraints 0
_refine_ls_restrained_S_all 0.989
_refine_ls_R_factor_all 0.0907
_refine_ls_R_factor_gt 0.0355
_refine_ls_shift/su_max 0.104
_refine_ls_shift/su_mean 0.009
_refine_ls_structure_factor_coef Fsqd
_refine_ls_weighting_details 'calc w=1/[\s^2^(Fo^2^)+(0.0488P)^2^] where P=(Fo^2^+2Fc^2^)/3'
_refine_ls_weighting_scheme calc
_refine_ls_wR_factor_gt 0.0814
_refine_ls_wR_factor_ref 0.0954
_reflns_number_gt 2369
_reflns_number_total 4051
_reflns_threshold_expression I>2\s(I)
_cod_data_source_file ja0464241si20040920_114857.cif
_cod_data_source_block ch1nw
_cod_database_code 4113153

loop_
_symmetry_equiv_pos_as_xyz
'x, y, z'
'-x+1/2, -y, z+1/2'
'-x, y+1/2, -z+1/2'
'x+1/2, -y+1/2, -z'

loop_
_atom_site_label
_atom_site_type_symbol
_atom_site_fract_x
_atom_site_fract_y
_atom_site_fract_z
_atom_site_U_iso_or_equiv
_atom_site_adp_type
_atom_site_occupancy
_atom_site_symmetry_multiplicity
_atom_site_calc_flag
_atom_site_refinement_flags
O2 O -0.1141(2) 0.43372(18) 0.74570(16) 0.0655(9) Uani 1 1 d .
N1 N -0.1371(3) 0.5289(2) 0.81746(19) 0.0618(11) Uani 1 1 d .
H1 H -0.1299 0.5559 0.7806 0.080 Uiso 1 1 calc R
O1 O -0.1417(3) 0.4062(2) 0.85871(17) 0.0808(11) Uani 1 1 d .
O3 O 0.0477(3) 0.33164(17) 0.57300(15) 0.0646(9) Uani 1 1 d .
N2 N 0.0843(3) 0.3671(2) 0.6806(2) 0.0582(10) Uani 1 1 d .
N51 N -0.1614(3) -0.0197(3) 0.71433(18) 0.0720(12) Uani 1 1 d .
H51 H -0.1467 -0.0509 0.7473 0.094 Uiso 1 1 calc R
O52 O -0.0945(2) 0.06566(18) 0.78472(16) 0.0627(9) Uani 1 1 d .
O51 O -0.1686(3) 0.1068(2) 0.68470(17) 0.0852(12) Uani 1 1 d .
O53 O 0.1349(3) 0.1537(2) 0.92852(18) 0.0840(11) Uani 1 1 d .
N52 N 0.1251(4) 0.1222(2) 0.8179(2) 0.0647(11) Uani 1 1 d .
C1 C -0.1334(4) 0.4524(3) 0.8128(3) 0.0627(14) Uani 1 1 d .
C2 C -0.0993(4) 0.3526(3) 0.7297(3) 0.0647(14) Uani 1 1 d .
H2 H -0.0736 0.3259 0.7708 0.084 Uiso 1 1 calc R
C3 C -0.1986(4) 0.3151(3) 0.7059(2) 0.0720(15) Uani 1 1 d .
H3A H -0.2545 0.3339 0.7347 0.094 Uiso 1 1 calc R
H3B H -0.1929 0.2601 0.7139 0.094 Uiso 1 1 calc R
C4 C -0.2291(4) 0.3276(3) 0.6302(3) 0.0716(15) Uani 1 1 d .
C5 C -0.1416(4) 0.3019(3) 0.5825(3) 0.0764(15) Uani 1 1 d .
H5A H -0.1421 0.2463 0.5782 0.099 Uiso 1 1 calc R
H5B H -0.1514 0.3240 0.5370 0.099 Uiso 1 1 calc R
C6 C -0.0426(4) 0.3273(3) 0.6110(3) 0.0613(14) Uani 1 1 d .
C7 C -0.0195(4) 0.3489(3) 0.6744(3) 0.0556(13) Uani 1 1 d .
C8 C 0.1214(4) 0.3561(3) 0.6193(3) 0.0554(13) Uani 1 1 d .
C9 C -0.3249(4) 0.2791(3) 0.6151(3) 0.0991(19) Uani 1 1 d .
H9A H -0.3451 0.2862 0.5679 0.139 Uiso 1 1 calc R
H9B H -0.3803 0.2949 0.6448 0.139 Uiso 1 1 calc R
H9C H -0.3095 0.2258 0.6231 0.139 Uiso 1 1 calc R
C10 C -0.2532(4) 0.4132(3) 0.6167(3) 0.0923(18) Uani 1 1 d .
H10A H -0.1906 0.4426 0.6198 0.129 Uiso 1 1 calc R
H10B H -0.3016 0.4313 0.6506 0.129 Uiso 1 1 calc R
H10C H -0.2825 0.4188 0.5715 0.129 Uiso 1 1 calc R
C11 C 0.2245(4) 0.3689(3) 0.5941(3) 0.0562(13) Uani 1 1 d .
C12 C 0.3039(4) 0.3800(3) 0.6402(3) 0.0790(16) Uani 1 1 d .
H12 H 0.2906 0.3768 0.6873 0.103 Uiso 1 1 calc R
C13 C 0.4024(5) 0.3955(3) 0.6180(3) 0.0928(18) Uani 1 1 d .
H13 H 0.4551 0.4021 0.6500 0.121 Uiso 1 1 calc R
C14 C 0.4242(5) 0.4013(3) 0.5486(4) 0.0918(18) Uani 1 1 d .
H14 H 0.4908 0.4123 0.5335 0.119 Uiso 1 1 calc R
C15 C 0.3452(5) 0.3904(3) 0.5025(3) 0.0806(16) Uani 1 1 d .
H15 H 0.3586 0.3936 0.4555 0.105 Uiso 1 1 calc R
C16 C 0.2460(5) 0.3748(3) 0.5248(3) 0.0722(15) Uani 1 1 d .
H16 H 0.1933 0.3683 0.4927 0.094 Uiso 1 1 calc R
C17 C -0.1530(4) 0.5687(3) 0.8836(2) 0.0671(14) Uani 1 1 d .
H17 H -0.1293 0.5346 0.9206 0.087 Uiso 1 1 calc R
C18 C -0.0864(4) 0.6413(3) 0.8848(3) 0.0981(18) Uani 1 1 d .
H18A H -0.0152 0.6275 0.8783 0.137 Uiso 1 1 calc R
H18B H -0.0944 0.6667 0.9284 0.137 Uiso 1 1 calc R
H18C H -0.1078 0.6752 0.8484 0.137 Uiso 1 1 calc R
C19 C -0.2663(4) 0.5844(4) 0.8944(3) 0.0689(15) Uani 1 1 d .
C20 C -0.3255(6) 0.5348(4) 0.9315(3) 0.112(2) Uani 1 1 d .
H20 H -0.2950 0.4913 0.9507 0.145 Uiso 1 1 calc R
C21 C -0.4329(9) 0.5479(6) 0.9416(5) 0.149(4) Uani 1 1 d .
H21 H -0.4736 0.5133 0.9660 0.194 Uiso 1 1 calc R
C22 C -0.4734(9) 0.6125(8) 0.9142(6) 0.172(6) Uani 1 1 d .
H22 H -0.5435 0.6225 0.9203 0.224 Uiso 1 1 calc R
C23 C -0.4171(8) 0.6619(6) 0.8793(5) 0.151(4) Uani 1 1 d .
H23 H -0.4478 0.7061 0.8615 0.197 Uiso 1 1 calc R
C24 C -0.3142(6) 0.6492(4) 0.8688(3) 0.109(2) Uani 1 1 d .
H24 H -0.2757 0.6849 0.8440 0.141 Uiso 1 1 calc R
C51 C -0.1439(4) 0.0552(4) 0.7232(3) 0.0631(14) Uani 1 1 d .
C52 C -0.0698(4) 0.1444(3) 0.8028(2) 0.0613(14) Uani 1 1 d .
H52 H -0.0609 0.1748 0.7607 0.080 Uiso 1 1 calc R
C53 C -0.1547(4) 0.1801(3) 0.8472(2) 0.0741(16) Uani 1 1 d .
H53A H -0.2209 0.1636 0.8289 0.096 Uiso 1 1 calc R
H53B H -0.1512 0.2355 0.8418 0.096 Uiso 1 1 calc R
C54 C -0.1535(4) 0.1620(3) 0.9249(3) 0.0718(14) Uani 1 1 d .
C55 C -0.0487(5) 0.1879(3) 0.9549(3) 0.095(2) Uani 1 1 d .
H55A H -0.0469 0.2435 0.9591 0.124 Uiso 1 1 calc R
H55B H -0.0388 0.1658 1.0003 0.124 Uiso 1 1 calc R
C56 C 0.0332(5) 0.1618(3) 0.9081(3) 0.0718(15) Uani 1 1 d .
C57 C 0.0274(5) 0.1431(3) 0.8414(3) 0.0631(14) Uani 1 1 d .
C58 C 0.1854(5) 0.1292(3) 0.8707(3) 0.0679(14) Uani 1 1 d .
C59 C -0.2410(5) 0.2081(3) 0.9590(3) 0.103(2) Uani 1 1 d .
H59A H -0.2359 0.2034 1.0082 0.145 Uiso 1 1 calc R
H59B H -0.3065 0.1884 0.9439 0.145 Uiso 1 1 calc R
H59C H -0.2352 0.2613 0.9462 0.145 Uiso 1 1 calc R
C510 C -0.1685(4) 0.0760(3) 0.9383(2) 0.0902(18) Uani 1 1 d .
H51A H -0.1117 0.0479 0.9187 0.126 Uiso 1 1 calc R
H51B H -0.2319 0.0593 0.9174 0.126 Uiso 1 1 calc R
H51C H -0.1712 0.0669 0.9870 0.126 Uiso 1 1 calc R
C511 C 0.2944(5) 0.1138(3) 0.8743(4) 0.0793(16) Uani 1 1 d .
C512 C 0.3499(5) 0.0966(3) 0.8170(4) 0.106(2) Uani 1 1 d .
H512 H 0.3157 0.0928 0.7749 0.137 Uiso 1 1 calc R
C513 C 0.4556(6) 0.0844(4) 0.8189(5) 0.128(3) Uani 1 1 d .
H513 H 0.4929 0.0753 0.7787 0.167 Uiso 1 1 calc R
C514 C 0.5044(7) 0.0861(4) 0.8826(7) 0.147(4) Uani 1 1 d .
H514 H 0.5747 0.0757 0.8857 0.191 Uiso 1 1 calc R
C515 C 0.4493(8) 0.1031(4) 0.9408(5) 0.137(3) Uani 1 1 d .
H515 H 0.4830 0.1059 0.9831 0.178 Uiso 1 1 calc R
C516 C 0.3454(6) 0.1158(3) 0.9372(4) 0.103(2) Uani 1 1 d .
H516 H 0.3084 0.1260 0.9773 0.133 Uiso 1 1 calc R
C517 C -0.2048(4) -0.0508(3) 0.6505(2) 0.0827(17) Uani 1 1 d .
H517 H -0.2178 -0.0072 0.6197 0.107 Uiso 1 1 calc R
C518 C -0.1233(4) -0.1004(5) 0.6166(3) 0.173(4) Uani 1 1 d .
H51D H -0.0604 -0.0715 0.6119 0.242 Uiso 1 1 calc R
H51E H -0.1469 -0.1160 0.5718 0.242 Uiso 1 1 calc R
H51F H -0.1108 -0.1451 0.6444 0.242 Uiso 1 1 calc R
C519 C -0.3069(5) -0.0899(4) 0.6629(2) 0.0630(14) Uani 1 1 d .
C520 C -0.3919(6) -0.0472(4) 0.6746(4) 0.113(2) Uani 1 1 d .
H520 H -0.3857 0.0061 0.6746 0.146 Uiso 1 1 calc R
C521 C -0.4876(7) -0.0792(7) 0.6866(4) 0.141(3) Uani 1 1 d .
H521 H -0.5444 -0.0480 0.6957 0.183 Uiso 1 1 calc R
C522 C -0.4978(9) -0.1558(7) 0.6851(4) 0.152(4) Uani 1 1 d .
H522 H -0.5622 -0.1784 0.6915 0.198 Uiso 1 1 calc R
C523 C -0.4150(10) -0.1986(5) 0.6743(5) 0.178(5) Uani 1 1 d .
H523 H -0.4220 -0.2519 0.6739 0.232 Uiso 1 1 calc R
C524 C -0.3191(6) -0.1670(5) 0.6636(3) 0.123(2) Uani 1 1 d .
H524 H -0.2622 -0.1988 0.6568 0.160 Uiso 1 1 calc R

loop_
_atom_site_aniso_label
_atom_site_aniso_U_11
_atom_site_aniso_U_22
_atom_site_aniso_U_33
_atom_site_aniso_U_23
_atom_site_aniso_U_13
_atom_site_aniso_U_12
O2 0.085(3) 0.054(2) 0.057(2) 0.0019(18) 0.0138(19) 0.0029(19)
N1 0.083(3) 0.056(3) 0.046(3) 0.004(2) 0.008(2) 0.013(2)
O1 0.112(3) 0.066(2) 0.065(2) 0.018(2) 0.020(2) 0.011(2)
O3 0.063(3) 0.068(2) 0.062(2) -0.0096(19) -0.002(2) 0.0043(19)
N2 0.060(3) 0.064(3) 0.051(3) -0.004(2) 0.000(2) 0.001(2)
N51 0.098(3) 0.074(3) 0.044(3) 0.001(2) -0.020(2) -0.024(3)
O52 0.079(2) 0.055(2) 0.054(2) -0.0020(17) -0.0123(18) 0.0008(18)
O51 0.108(3) 0.084(3) 0.063(2) 0.020(2) -0.021(2) 0.014(2)
O53 0.088(3) 0.098(3) 0.066(2) -0.028(2) 0.001(2) -0.022(2)
N52 0.072(3) 0.055(3) 0.067(3) -0.008(2) -0.004(3) -0.003(3)
C1 0.061(3) 0.061(4) 0.066(5) 0.001(4) 0.003(3) 0.014(3)
C2 0.073(4) 0.047(4) 0.073(4) 0.002(3) 0.003(3) 0.011(3)
C3 0.080(4) 0.060(4) 0.076(4) 0.008(3) -0.003(3) -0.002(3)
C4 0.062(4) 0.065(4) 0.087(4) 0.001(3) -0.003(3) 0.002(3)
C5 0.070(4) 0.074(4) 0.086(4) -0.007(3) -0.003(4) 0.002(3)
C6 0.047(4) 0.070(4) 0.067(4) -0.013(3) 0.003(4) -0.005(3)
C7 0.054(4) 0.045(3) 0.067(4) -0.004(3) -0.002(3) 0.008(3)
C8 0.057(4) 0.054(3) 0.055(4) -0.007(3) -0.003(3) 0.007(3)
C9 0.071(4) 0.102(4) 0.125(5) -0.004(4) -0.005(4) -0.010(4)
C10 0.094(4) 0.078(4) 0.105(4) 0.010(3) -0.007(4) 0.009(4)
C11 0.058(4) 0.056(3) 0.055(4) -0.009(3) 0.000(3) 0.005(3)
C12 0.063(4) 0.114(5) 0.061(3) -0.014(3) -0.002(3) -0.004(4)
C13 0.072(5) 0.133(5) 0.073(5) -0.008(4) -0.003(3) -0.005(4)
C14 0.071(4) 0.100(5) 0.105(5) -0.014(4) 0.020(4) -0.011(4)
C15 0.079(5) 0.091(4) 0.073(4) -0.015(3) 0.011(4) 0.006(4)
C16 0.074(5) 0.079(4) 0.063(4) -0.010(3) 0.001(3) 0.009(3)
C17 0.078(4) 0.069(4) 0.055(3) -0.003(3) 0.005(3) 0.009(3)
C18 0.103(5) 0.097(5) 0.094(4) -0.025(4) 0.000(3) -0.015(4)
C19 0.072(4) 0.084(5) 0.051(3) -0.016(3) 0.003(3) 0.003(4)
C20 0.102(6) 0.131(6) 0.102(5) -0.019(4) 0.028(4) -0.027(5)
C21 0.128(10) 0.183(10) 0.137(8) -0.039(7) 0.041(7) -0.049(8)
C22 0.100(9) 0.252(16) 0.165(11) -0.099(11) 0.043(7) -0.025(10)
C23 0.107(7) 0.189(10) 0.158(9) -0.058(8) -0.030(6) 0.065(7)
C24 0.095(6) 0.110(6) 0.121(5) -0.004(5) 0.003(4) 0.028(5)
C51 0.059(3) 0.081(5) 0.049(4) -0.003(4) -0.007(3) 0.000(4)
C52 0.080(4) 0.049(4) 0.055(3) -0.004(3) 0.010(3) -0.006(3)
C53 0.099(4) 0.056(3) 0.067(4) 0.002(3) 0.022(3) -0.001(3)
C54 0.083(4) 0.067(4) 0.066(4) -0.009(3) 0.018(3) -0.014(3)
C55 0.109(5) 0.109(5) 0.068(4) -0.033(4) 0.025(4) -0.022(4)
C56 0.078(5) 0.073(4) 0.064(4) -0.018(3) -0.001(4) -0.020(4)
C57 0.075(5) 0.057(3) 0.057(4) -0.013(3) 0.001(4) -0.010(3)
C58 0.071(5) 0.060(4) 0.073(4) -0.014(3) -0.006(4) -0.015(3)
C59 0.117(5) 0.101(4) 0.092(4) -0.020(4) 0.041(4) -0.004(4)
C510 0.121(5) 0.079(4) 0.070(4) 0.007(3) 0.009(3) -0.026(4)
C511 0.087(5) 0.064(4) 0.087(5) -0.019(4) -0.024(5) -0.013(4)
C512 0.080(6) 0.107(5) 0.130(6) -0.030(5) 0.003(5) -0.009(4)
C513 0.079(6) 0.111(6) 0.195(8) -0.048(6) 0.002(5) -0.001(5)
C514 0.105(7) 0.083(5) 0.253(12) -0.050(7) -0.063(8) 0.013(5)
C515 0.137(9) 0.084(6) 0.189(9) -0.036(6) -0.071(7) 0.021(6)
C516 0.096(6) 0.077(4) 0.134(6) -0.028(4) -0.031(5) -0.005(4)
C517 0.087(5) 0.111(4) 0.050(4) -0.006(3) -0.022(3) -0.012(4)
C518 0.073(5) 0.312(11) 0.133(6) -0.143(7) 0.013(4) -0.018(6)
C519 0.083(5) 0.062(5) 0.044(3) -0.004(3) -0.008(3) -0.007(4)
C520 0.082(5) 0.095(5) 0.161(6) 0.005(4) -0.006(5) 0.010(5)
C521 0.078(6) 0.187(10) 0.158(7) -0.006(8) -0.010(5) 0.010(6)
C522 0.166(10) 0.176(11) 0.115(7) -0.040(7) 0.029(6) -0.093(9)
C523 0.227(12) 0.116(7) 0.192(9) -0.050(6) 0.102(9) -0.053(9)
C524 0.138(7) 0.081(6) 0.149(6) -0.030(4) 0.054(5) -0.005(5)

loop_
_atom_type_symbol
_atom_type_description
_atom_type_scat_dispersion_real
_atom_type_scat_dispersion_imag
_atom_type_scat_source
C C 0.0033 0.0016 'International Tables Vol C Tables 4.2.6.8 and 6.1.1.4'
H H 0.0000 0.0000 'International Tables Vol C Tables 4.2.6.8 and 6.1.1.4'
N N 0.0061 0.0033 'International Tables Vol C Tables 4.2.6.8 and 6.1.1.4'
O O 0.0106 0.0060 'International Tables Vol C Tables 4.2.6.8 and 6.1.1.4'

loop_
_geom_angle_atom_site_label_1
_geom_angle_atom_site_label_2
_geom_angle_atom_site_label_3
_geom_angle
C1 O2 C2 117.2(4)
C1 N1 C17 122.2(4)
C1 N1 H1 118.9
C17 N1 H1 118.9
C8 O3 C6 104.7(4)
C8 N2 C7 104.2(4)
C51 N51 C517 122.4(4)
C51 N51 H51 118.8
C517 N51 H51 118.8
C51 O52 C52 116.1(4)
C58 O53 C56 104.6(4)
C58 N52 C57 105.3(4)
O1 C1 N1 127.7(5)
O1 C1 O2 124.3(5)
N1 C1 O2 107.9(5)
O2 C2 C7 106.7(4)
O2 C2 C3 111.8(4)
C7 C2 C3 110.4(4)
O2 C2 H2 109.3
C7 C2 H2 109.3
C3 C2 H2 109.3
C2 C3 C4 116.6(4)
C2 C3 H3A 108.1
C4 C3 H3A 108.1
C2 C3 H3B 108.1
C4 C3 H3B 108.1
H3A C3 H3B 107.3
C5 C4 C9 108.9(4)
C5 C4 C3 110.3(4)
C9 C4 C3 108.3(4)
C5 C4 C10 109.2(4)
C9 C4 C10 109.6(4)
C3 C4 C10 110.5(4)
C6 C5 C4 109.3(4)
C6 C5 H5A 109.8
C4 C5 H5A 109.8
C6 C5 H5B 109.8
C4 C5 H5B 109.8
H5A C5 H5B 108.3
C7 C6 O3 106.9(4)
C7 C6 C5 129.5(5)
O3 C6 C5 123.6(5)
C6 C7 N2 111.5(5)
C6 C7 C2 121.8(5)
N2 C7 C2 126.7(5)
N2 C8 O3 112.8(4)
N2 C8 C11 129.2(5)
O3 C8 C11 117.9(5)
C4 C9 H9A 109.5
C4 C9 H9B 109.5
H9A C9 H9B 109.5
C4 C9 H9C 109.5
H9A C9 H9C 109.5
H9B C9 H9C 109.5
C4 C10 H10A 109.5
C4 C10 H10B 109.5
H10A C10 H10B 109.5
C4 C10 H10C 109.5
H10A C10 H10C 109.5
H10B C10 H10C 109.5
C12 C11 C16 118.3(5)
C12 C11 C8 119.6(5)
C16 C11 C8 122.0(5)
C11 C12 C13 121.1(5)
C11 C12 H12 119.5
C13 C12 H12 119.5
C12 C13 C14 120.7(5)
C12 C13 H13 119.6
C14 C13 H13 119.6
C15 C14 C13 118.3(5)
C15 C14 H14 120.8
C13 C14 H14 120.8
C14 C15 C16 121.1(5)
C14 C15 H15 119.5
C16 C15 H15 119.5
C11 C16 C15 120.5(5)
C11 C16 H16 119.8
C15 C16 H16 119.8
N1 C17 C19 110.1(4)
N1 C17 C18 108.8(4)
C19 C17 C18 113.3(4)
N1 C17 H17 108.1
C19 C17 H17 108.1
C18 C17 H17 108.1
C17 C18 H18A 109.5
C17 C18 H18B 109.5
H18A C18 H18B 109.5
C17 C18 H18C 109.5
H18A C18 H18C 109.5
H18B C18 H18C 109.5
C20 C19 C24 117.1(6)
C20 C19 C17 120.4(6)
C24 C19 C17 122.4(6)
C19 C20 C21 121.4(8)
C19 C20 H20 119.3
C21 C20 H20 119.3
C22 C21 C20 117.3(12)
C22 C21 H21 121.3
C20 C21 H21 121.4
C23 C22 C21 122.2(14)
C23 C22 H22 118.9
C21 C22 H22 118.9
C22 C23 C24 120.8(11)
C22 C23 H23 119.6
C24 C23 H23 119.6
C23 C24 C19 121.2(7)
C23 C24 H24 119.4
C19 C24 H24 119.4
O51 C51 N51 126.8(5)
O51 C51 O52 124.3(5)
N51 C51 O52 108.9(5)
O52 C52 C57 107.4(4)
O52 C52 C53 111.2(4)
C57 C52 C53 109.6(4)
O52 C52 H52 109.5
C57 C52 H52 109.5
C53 C52 H52 109.5
C52 C53 C54 117.5(4)
C52 C53 H53A 107.9
C54 C53 H53A 107.9
C52 C53 H53B 107.9
C54 C53 H53B 107.9
H53A C53 H53B 107.2
C510 C54 C59 110.1(4)
C510 C54 C53 111.3(4)
C59 C54 C53 107.9(4)
C510 C54 C55 109.5(5)
C59 C54 C55 109.4(4)
C53 C54 C55 108.6(4)
C56 C55 C54 108.1(4)
C56 C55 H55A 110.1
C54 C55 H55A 110.1
C56 C55 H55B 110.1
C54 C55 H55B 110.1
H55A C55 H55B 108.4
C57 C56 O53 107.8(5)
C57 C56 C55 129.3(6)
O53 C56 C55 122.8(5)
C56 C57 N52 109.2(5)
C56 C57 C52 122.7(6)
N52 C57 C52 128.1(5)
N52 C58 O53 113.0(5)
N52 C58 C511 127.9(6)
O53 C58 C511 119.1(6)
C54 C59 H59A 109.5
C54 C59 H59B 109.5
H59A C59 H59B 109.5
C54 C59 H59C 109.5
H59A C59 H59C 109.5
H59B C59 H59C 109.5
C54 C510 H51A 109.5
C54 C510 H51B 109.5
H51A C510 H51B 109.5
C54 C510 H51C 109.5
H51A C510 H51C 109.5
H51B C510 H51C 109.5
C512 C511 C516 118.4(6)
C512 C511 C58 121.3(7)
C516 C511 C58 120.4(7)
C511 C512 C513 122.3(7)
C511 C512 H512 118.9
C513 C512 H512 118.9
C514 C513 C512 118.0(8)
C514 C513 H513 121.0
C512 C513 H513 121.0
C515 C514 C513 120.3(9)
C515 C514 H514 119.9
C513 C514 H514 119.9
C514 C515 C516 120.4(9)
C514 C515 H515 119.8
C516 C515 H515 119.8
C515 C516 C511 120.6(7)
C515 C516 H516 119.7
C511 C516 H516 119.7
N51 C517 C519 111.6(4)
N51 C517 C518 108.2(4)
C519 C517 C518 115.1(5)
N51 C517 H517 107.2
C519 C517 H517 107.2
C518 C517 H517 107.2
C517 C518 H51D 109.5
C517 C518 H51E 109.5
H51D C518 H51E 109.5
C517 C518 H51F 109.5
H51D C518 H51F 109.5
H51E C518 H51F 109.5
C520 C519 C524 116.8(6)
C520 C519 C517 119.7(6)
C524 C519 C517 123.5(7)
C519 C520 C521 122.7(7)
C519 C520 H520 118.6
C521 C520 H520 118.7
C522 C521 C520 119.1(9)
C522 C521 H521 120.4
C520 C521 H521 120.4
C523 C522 C521 119.0(10)
C523 C522 H522 120.5
C521 C522 H522 120.5
C522 C523 C524 122.0(9)
C522 C523 H523 119.0
C524 C523 H523 119.0
C519 C524 C523 120.3(7)
C519 C524 H524 119.9
C523 C524 H524 119.8

loop_
_geom_bond_atom_site_label_1
_geom_bond_atom_site_label_2
_geom_bond_distance
O2 C1 1.365(5)
O2 C2 1.456(5)
N1 C1 1.335(5)
N1 C17 1.471(5)
N1 H1 0.8600
O1 C1 1.204(5)
O3 C8 1.377(5)
O3 C6 1.384(5)
N2 C8 1.297(5)
N2 C7 1.385(5)
N51 C51 1.332(6)
N51 C517 1.463(5)
N51 H51 0.8600
O52 C51 1.365(5)
O52 C52 1.448(5)
O51 C51 1.210(5)
O53 C58 1.366(6)
O53 C56 1.380(6)
N52 C58 1.292(6)
N52 C57 1.391(6)
C2 C7 1.490(6)
C2 C3 1.513(6)
C2 H2 0.9800
C3 C4 1.537(6)
C3 H3A 0.9700
C3 H3B 0.9700
C4 C5 1.528(6)
C4 C9 1.527(6)
C4 C10 1.542(6)
C5 C6 1.463(6)
C5 H5A 0.9700
C5 H5B 0.9700
C6 C7 1.319(6)
C8 C11 1.438(6)
C9 H9A 0.9600
C9 H9B 0.9600
C9 H9C 0.9600
C10 H10A 0.9600
C10 H10B 0.9600
C10 H10C 0.9600
C11 C12 1.375(6)
C11 C16 1.378(6)
C12 C13 1.372(6)
C12 H12 0.9300
C13 C14 1.378(7)
C13 H13 0.9300
C14 C15 1.371(7)
C14 H14 0.9300
C15 C16 1.379(7)
C15 H15 0.9300
C16 H16 0.9300
C17 C19 1.506(7)
C17 C18 1.528(6)
C17 H17 0.9800
C18 H18A 0.9600
C18 H18B 0.9600
C18 H18C 0.9600
C19 C20 1.359(7)
C19 C24 1.378(7)
C20 C21 1.421(11)
C20 H20 0.9300
C21 C22 1.349(13)
C21 H21 0.9300
C22 C23 1.313(12)
C22 H22 0.9300
C23 C24 1.364(9)
C23 H23 0.9300
C24 H24 0.9300
C52 C57 1.464(6)
C52 C53 1.527(6)
C52 H52 0.9800
C53 C54 1.540(6)
C53 H53A 0.9700
C53 H53B 0.9700
C54 C510 1.529(6)
C54 C59 1.536(6)
C54 C55 1.542(7)
C55 C56 1.467(6)
C55 H55A 0.9700
C55 H55B 0.9700
C56 C57 1.336(6)
C58 C511 1.436(7)
C59 H59A 0.9600
C59 H59B 0.9600
C59 H59C 0.9600
C510 H51A 0.9600
C510 H51B 0.9600
C510 H51C 0.9600
C511 C512 1.358(7)
C511 C516 1.387(7)
C512 C513 1.384(8)
C512 H512 0.9300
C513 C514 1.388(10)
C513 H513 0.9300
C514 C515 1.366(10)
C514 H514 0.9300
C515 C516 1.364(9)
C515 H515 0.9300
C516 H516 0.9300
C517 C519 1.505(6)
C517 C518 1.512(7)
C517 H517 0.9800
C518 H51D 0.9600
C518 H51E 0.9600
C518 H51F 0.9600
C519 C520 1.345(7)
C519 C524 1.349(7)
C520 C521 1.376(9)
C520 H520 0.9300
C521 C522 1.337(10)
C521 H521 0.9300
C522 C523 1.321(11)
C522 H522 0.9300
C523 C524 1.374(10)
C523 H523 0.9300
C524 H524 0.9300

loop_
_geom_torsion_atom_site_label_1
_geom_torsion_atom_site_label_2
_geom_torsion_atom_site_label_3
_geom_torsion_atom_site_label_4
_geom_torsion
C17 N1 C1 O1 -0.1(8)
C17 N1 C1 O2 -177.8(4)
C2 O2 C1 O1 -2.1(7)
C2 O2 C1 N1 175.6(4)
C1 O2 C2 C7 -144.5(4)
C1 O2 C2 C3 94.7(5)
O2 C2 C3 C4 80.7(5)
C7 C2 C3 C4 -37.9(6)
C2 C3 C4 C5 55.6(6)
C2 C3 C4 C9 174.7(4)
C2 C3 C4 C10 -65.3(6)
C9 C4 C5 C6 -160.6(4)
C3 C4 C5 C6 -41.9(5)
C10 C4 C5 C6 79.7(5)
C8 O3 C6 C7 0.5(5)
C8 O3 C6 C5 -178.7(4)
C4 C5 C6 C7 18.6(7)
C4 C5 C6 O3 -162.3(4)
O3 C6 C7 N2 -0.5(6)
C5 C6 C7 N2 178.6(5)
O3 C6 C7 C2 178.9(4)
C5 C6 C7 C2 -2.0(8)
C8 N2 C7 C6 0.3(5)
C8 N2 C7 C2 -179.1(4)
O2 C2 C7 C6 -111.1(5)
C3 C2 C7 C6 10.6(6)
O2 C2 C7 N2 68.2(6)
C3 C2 C7 N2 -170.1(4)
C7 N2 C8 O3 0.1(5)
C7 N2 C8 C11 177.1(5)
C6 O3 C8 N2 -0.4(5)
C6 O3 C8 C11 -177.8(4)
N2 C8 C11 C12 14.6(8)
O3 C8 C11 C12 -168.5(4)
N2 C8 C11 C16 -161.8(5)
O3 C8 C11 C16 15.1(7)
C16 C11 C12 C13 -0.8(8)
C8 C11 C12 C13 -177.3(5)
C11 C12 C13 C14 0.7(9)
C12 C13 C14 C15 -0.6(9)
C13 C14 C15 C16 0.7(9)
C12 C11 C16 C15 0.9(7)
C8 C11 C16 C15 177.3(5)
C14 C15 C16 C11 -0.8(8)
C1 N1 C17 C19 -93.1(5)
C1 N1 C17 C18 142.1(4)
N1 C17 C19 C20 94.8(6)
C18 C17 C19 C20 -143.1(5)
N1 C17 C19 C24 -86.3(6)
C18 C17 C19 C24 35.9(7)
C24 C19 C20 C21 2.0(9)
C17 C19 C20 C21 -179.1(6)
C19 C20 C21 C22 -1.5(13)
C20 C21 C22 C23 0.2(17)
C21 C22 C23 C24 0.5(17)
C22 C23 C24 C19 0.0(12)
C20 C19 C24 C23 -1.2(9)
C17 C19 C24 C23 179.8(6)
C517 N51 C51 O51 7.0(8)
C517 N51 C51 O52 -174.2(4)
C52 O52 C51 O51 -1.0(7)
C52 O52 C51 N51 -179.8(4)
C51 O52 C52 C57 -146.7(4)
C51 O52 C52 C53 93.5(5)
O52 C52 C53 C54 81.6(5)
C57 C52 C53 C54 -36.9(6)
C52 C53 C54 C510 -62.8(6)
C52 C53 C54 C59 176.3(4)
C52 C53 C54 C55 57.8(6)
C510 C54 C55 C56 76.5(5)
C59 C54 C55 C56 -162.8(5)
C53 C54 C55 C56 -45.3(6)
C58 O53 C56 C57 -0.4(6)
C58 O53 C56 C55 -179.5(5)
C54 C55 C56 C57 21.8(8)
C54 C55 C56 O53 -159.3(5)
O53 C56 C57 N52 0.4(6)
C55 C56 C57 N52 179.4(5)
O53 C56 C57 C52 179.4(4)
C55 C56 C57 C52 -1.7(9)
C58 N52 C57 C56 -0.2(5)
C58 N52 C57 C52 -179.1(5)
O52 C52 C57 C56 -113.1(5)
C53 C52 C57 C56 7.8(7)
O52 C52 C57 N52 65.7(6)
C53 C52 C57 N52 -173.4(4)
C57 N52 C58 O53 -0.1(5)
C57 N52 C58 C511 179.2(5)
C56 O53 C58 N52 0.4(6)
C56 O53 C58 C511 -179.1(5)
N52 C58 C511 C512 7.1(9)
O53 C58 C511 C512 -173.6(5)
N52 C58 C511 C516 -172.5(5)
O53 C58 C511 C516 6.8(8)
C516 C511 C512 C513 -2.9(9)
C58 C511 C512 C513 177.5(6)
C511 C512 C513 C514 3.4(11)
C512 C513 C514 C515 -3.1(12)
C513 C514 C515 C516 2.3(12)
C514 C515 C516 C511 -1.7(11)
C512 C511 C516 C515 2.0(9)
C58 C511 C516 C515 -178.5(6)
C51 N51 C517 C519 -118.3(6)
C51 N51 C517 C518 114.1(6)
N51 C517 C519 C520 74.5(6)
C518 C517 C519 C520 -161.7(5)
N51 C517 C519 C524 -104.9(6)
C518 C517 C519 C524 18.9(8)
C524 C519 C520 C521 -0.2(10)
C517 C519 C520 C521 -179.7(6)
C519 C520 C521 C522 -1.6(12)
C520 C521 C522 C523 2.1(15)
C521 C522 C523 C524 -0.9(17)
C520 C519 C524 C523 1.5(11)
C517 C519 C524 C523 -179.1(7)
C522 C523 C524 C519 -1.0(15)
